data_2310317
loop_
_publ_author_name
'Steeple, H.'

_publ_section_title
;
 The crystal structure of the cadmium-magnesium alloy, Cd Mg
;
_journal_name_full 'Acta Crystallographica (1,1948-23,1967)'
_journal_page_first 247
_journal_page_last 249
_journal_volume 5
_journal_year 1952
_chemical_formula_sum 'Cd Mg'
_space_group_IT_number 51
_symmetry_space_group_name_Hall '-P 2a 2a'
_symmetry_space_group_name_H-M 'P m m a'
_cell_angle_alpha 90
_cell_angle_beta 90
_cell_angle_gamma 90
_cell_formula_units_Z 2
_cell_length_a 5.0051
_cell_length_b 3.2271
_cell_length_c 5.277
_cell_volume 85.234
_citation_journal_id_ASTM ACCRA9
_cod_data_source_file Steeple_ACCRA9_1952_656.cif
_cod_data_source_block Cd1Mg1
_cod_original_cell_volume 85.23388
_cod_original_formula_sum 'Cd1 Mg1'
_cod_database_code 2310317

loop_
_symmetry_equiv_pos_as_xyz
x,y,z
-x+1/2,-y,z
x+1/2,-y,-z
-x,y,-z
-x,-y,-z
x-1/2,y,-z
-x-1/2,y,z
x,-y,z

loop_
_atom_site_label
_atom_site_type_symbol
_atom_site_fract_x
_atom_site_fract_y
_atom_site_fract_z
_atom_site_occupancy
_atom_site_U_iso_or_equiv
Cd1 Cd 0.25 0 0.177 1 0.0
Mg1 Mg 0.25 0.5 0.682 1 0.0
